data_4068109
loop_
_publ_author_name
'Benjamin, Sophie L.'
'Levason, William'
'Reid, Gillian'
'Warr, Robert P.'

_publ_section_title
;
 Halostibines SbMeX2and SbMe2X: Lewis Acids or Lewis Bases?
;
_journal_issue 3
_journal_name_full Organometallics
_journal_page_first 1025
_journal_paper_doi 10.1021/om2010996
_journal_volume 31
_journal_year 2012
_chemical_formula_moiety 'C37 H33 Br2 O2 P2 Sb'
_chemical_formula_structural '((C6 H5)3 P O)2 ((C H3) Br2 Sb)'
_chemical_formula_sum 'C37 H33 Br2 O2 P2 Sb'
_chemical_formula_weight 853.14
_chemical_name_systematic
; 
 dibromo-methylbis(triphenylphosphine oxide-O)antimony(III)
;
_space_group_IT_number 15
_space_group_name_Hall '-C 2yc'
_symmetry_cell_setting monoclinic
_symmetry_space_group_name_Hall '-C 2yc'
_symmetry_space_group_name_H-M 'C 1 2/c 1'
_atom_sites_solution_hydrogens geom
_atom_sites_solution_primary direct
_atom_sites_solution_secondary difmap
_audit_creation_date 2011-03-10
_audit_creation_method 'SHELXL-97 + hand edit'
_cell_angle_alpha 90.00
_cell_angle_beta 104.979(10)
_cell_angle_gamma 90.00
_cell_formula_units_Z 4
_cell_length_a 17.128(4)
_cell_length_b 12.347(2)
_cell_length_c 16.956(4)
_cell_measurement_reflns_used 28469
_cell_measurement_temperature 120(2)
_cell_measurement_theta_max 27.48
_cell_measurement_theta_min 2.91
_cell_volume 3464.0(13)
_computing_cell_refinement 'DENZO (Otwinowski & Minor, 1997)'
_computing_data_collection 'COLLECT (Hooft, R.W.W., 1998)'
_computing_data_reduction 'DENZO (Otwinowski & Minor, 1997)'
_computing_structure_refinement 'SHELXL-97 (Sheldrick, 1997)'
_computing_structure_solution 'DIRDIF-99 (Beurskens, 1999)'
_diffrn_ambient_temperature 120(2)
_diffrn_measured_fraction_theta_full 0.993
_diffrn_measured_fraction_theta_max 0.993
_diffrn_measurement_device_type 'Bruker-Nonius Roper CCD camera on \k-goniostat'
_diffrn_measurement_method '\f & \w scans'
_diffrn_radiation_monochromator graphite
_diffrn_radiation_source 'Bruker-Nonius FR591 rotating anode'
_diffrn_radiation_type MoK\a
_diffrn_radiation_wavelength 0.71073
_diffrn_reflns_av_R_equivalents 0.0597
_diffrn_reflns_av_sigmaI/netI 0.0457
_diffrn_reflns_limit_h_max 21
_diffrn_reflns_limit_h_min -22
_diffrn_reflns_limit_k_max 16
_diffrn_reflns_limit_k_min -16
_diffrn_reflns_limit_l_max 21
_diffrn_reflns_limit_l_min -22
_diffrn_reflns_number 19016
_diffrn_reflns_theta_full 27.57
_diffrn_reflns_theta_max 27.57
_diffrn_reflns_theta_min 3.30
_diffrn_standards_number 0
_exptl_absorpt_coefficient_mu 3.227
_exptl_absorpt_correction_T_max 1.0000
_exptl_absorpt_correction_T_min 0.6144
_exptl_absorpt_correction_type multi-scan
_exptl_absorpt_process_details 'SADABS V2.10 (Sheldrick, G.M., 2007)'
_exptl_crystal_colour colourless
_exptl_crystal_density_diffrn 1.636
_exptl_crystal_density_method 'not measured'
_exptl_crystal_description plate
_exptl_crystal_F_000 1688
_exptl_crystal_size_max 0.80
_exptl_crystal_size_mid 0.60
_exptl_crystal_size_min 0.08
_refine_diff_density_max 0.685
_refine_diff_density_min -1.215
_refine_diff_density_rms 0.119
_refine_ls_extinction_method none
_refine_ls_goodness_of_fit_ref 1.051
_refine_ls_hydrogen_treatment constr
_refine_ls_matrix_type full
_refine_ls_number_parameters 205
_refine_ls_number_reflns 3986
_refine_ls_number_restraints 0
_refine_ls_restrained_S_all 1.051
_refine_ls_R_factor_all 0.0501
_refine_ls_R_factor_gt 0.0400
_refine_ls_shift/su_max 0.001
_refine_ls_shift/su_mean 0.000
_refine_ls_structure_factor_coef Fsqd
_refine_ls_weighting_details 'w=1/[\s^2^(Fo^2^)+(0.0404P)^2^+11.9802P] where P=(Fo^2^+2Fc^2^)/3'
_refine_ls_weighting_scheme calc
_refine_ls_wR_factor_gt 0.0935
_refine_ls_wR_factor_ref 0.0988
_reflns_number_gt 3395
_reflns_number_total 3986
_reflns_threshold_expression I>2\s(I)
_cod_data_source_file om2010996_si_002.cif
_cod_data_source_block 10slbrpw04x
_cod_depositor_comments
;
The following automatic conversions were performed:

'_symmetry_cell_setting' value 'Monoclinic' changed to 'monoclinic'
according to /home/saulius/struct/CIF-dictionaries/cif_core.dic
dictionary named 'cif_core.dic' version 2.4.1 from 2010-06-29.

Automatic conversion script
Id: cif_fix_values 1715 2011-07-08 13:25:40Z adriana 
;
_cod_original_cell_volume 3464.1(12)
_cod_original_sg_symbol_H-M 'C 2/c'
_cod_database_code 4068109

loop_
_symmetry_equiv_pos_as_xyz
'x, y, z'
'-x, y, -z+1/2'
'x+1/2, y+1/2, z'
'-x+1/2, y+1/2, -z+1/2'
'-x, -y, -z'
'x, -y, z-1/2'
'-x+1/2, -y+1/2, -z'
'x+1/2, -y+1/2, z-1/2'

loop_
_atom_site_label
_atom_site_type_symbol
_atom_site_fract_x
_atom_site_fract_y
_atom_site_fract_z
_atom_site_U_iso_or_equiv
_atom_site_adp_type
_atom_site_occupancy
_atom_site_symmetry_multiplicity
_atom_site_calc_flag
_atom_site_refinement_flags
Sb1 Sb 0.5000 0.66273(2) 0.2500 0.03260(12) Uani 1 2 d S
Br1 Br 0.39830(2) 0.81097(3) 0.16647(3) 0.03371(12) Uani 1 1 d .
P1 P 0.34745(5) 0.44134(6) 0.20593(5) 0.02027(18) Uani 1 1 d .
O1 O 0.40876(13) 0.51739(18) 0.18633(14) 0.0239(5) Uani 1 1 d .
C1 C 0.5586(4) 0.6634(5) 0.1657(4) 0.0225(13) Uani 0.50 1 d P
H1A H 0.5522 0.7340 0.1385 0.034 Uiso 0.50 1 calc PR
H1B H 0.5371 0.6066 0.1256 0.034 Uiso 0.50 1 calc PR
H1C H 0.6161 0.6499 0.1907 0.034 Uiso 0.50 1 calc PR
C2 C 0.24642(18) 0.4878(3) 0.1589(2) 0.0217(6) Uani 1 1 d .
C3 C 0.2371(2) 0.5874(3) 0.1197(2) 0.0253(7) Uani 1 1 d .
H3 H 0.2831 0.6298 0.1189 0.030 Uiso 1 1 calc R
C4 C 0.1600(2) 0.6251(3) 0.0816(2) 0.0307(8) Uani 1 1 d .
H4 H 0.1535 0.6925 0.0537 0.037 Uiso 1 1 calc R
C5 C 0.0928(2) 0.5648(3) 0.0843(2) 0.0326(8) Uani 1 1 d .
H5 H 0.0403 0.5912 0.0587 0.039 Uiso 1 1 calc R
C6 C 0.1019(2) 0.4656(3) 0.1241(2) 0.0307(8) Uani 1 1 d .
H6 H 0.0555 0.4247 0.1265 0.037 Uiso 1 1 calc R
C7 C 0.1785(2) 0.4260(3) 0.1605(2) 0.0274(7) Uani 1 1 d .
H7 H 0.1848 0.3571 0.1865 0.033 Uiso 1 1 calc R
C8 C 0.35738(19) 0.3088(2) 0.1651(2) 0.0226(7) Uani 1 1 d .
C9 C 0.3482(2) 0.3014(3) 0.0810(2) 0.0299(8) Uani 1 1 d .
H9 H 0.3346 0.3640 0.0478 0.036 Uiso 1 1 calc R
C10 C 0.3590(2) 0.2033(3) 0.0460(3) 0.0356(8) Uani 1 1 d .
H10 H 0.3527 0.1987 -0.0112 0.043 Uiso 1 1 calc R
C11 C 0.3790(2) 0.1114(3) 0.0942(3) 0.0358(9) Uani 1 1 d .
H11 H 0.3864 0.0441 0.0700 0.043 Uiso 1 1 calc R
C12 C 0.3882(2) 0.1182(3) 0.1773(3) 0.0381(9) Uani 1 1 d .
H12 H 0.4025 0.0556 0.2104 0.046 Uiso 1 1 calc R
C13 C 0.3766(2) 0.2160(3) 0.2129(2) 0.0314(8) Uani 1 1 d .
H13 H 0.3817 0.2197 0.2699 0.038 Uiso 1 1 calc R
C14 C 0.35914(19) 0.4270(3) 0.3136(2) 0.0260(7) Uani 1 1 d .
C15 C 0.2977(2) 0.4508(3) 0.3511(2) 0.0286(7) Uani 1 1 d .
H15 H 0.2460 0.4723 0.3191 0.034 Uiso 1 1 calc R
C16 C 0.3121(2) 0.4430(3) 0.4352(2) 0.0317(8) Uani 1 1 d .
H16 H 0.2698 0.4584 0.4604 0.038 Uiso 1 1 calc R
C17 C 0.3869(2) 0.4133(3) 0.4827(2) 0.0308(8) Uani 1 1 d .
H17 H 0.3963 0.4097 0.5403 0.037 Uiso 1 1 calc R
C18 C 0.4488(2) 0.3885(3) 0.4462(2) 0.0326(8) Uani 1 1 d .
H18 H 0.5003 0.3668 0.4788 0.039 Uiso 1 1 calc R
C19 C 0.4350(2) 0.3957(3) 0.3624(2) 0.0316(8) Uani 1 1 d .
H19 H 0.4774 0.3793 0.3376 0.038 Uiso 1 1 calc R

loop_
_atom_site_aniso_label
_atom_site_aniso_U_11
_atom_site_aniso_U_22
_atom_site_aniso_U_33
_atom_site_aniso_U_23
_atom_site_aniso_U_13
_atom_site_aniso_U_12
Sb1 0.02296(18) 0.01290(16) 0.0523(2) 0.000 -0.00765(15) 0.000
Br1 0.0284(2) 0.01865(17) 0.0485(3) 0.00178(14) -0.00009(16) 0.00638(12)
P1 0.0186(4) 0.0228(4) 0.0193(4) -0.0041(3) 0.0047(3) -0.0010(3)
O1 0.0215(11) 0.0234(11) 0.0266(12) -0.0058(9) 0.0059(9) -0.0031(9)
C1 0.021(3) 0.012(3) 0.030(4) -0.005(2) -0.001(3) 0.002(2)
C2 0.0198(15) 0.0241(15) 0.0207(16) -0.0051(12) 0.0043(12) -0.0014(12)
C3 0.0219(15) 0.0260(16) 0.0300(18) -0.0061(14) 0.0104(14) -0.0012(13)
C4 0.0316(18) 0.0305(18) 0.0299(19) -0.0002(15) 0.0079(15) 0.0051(15)
C5 0.0229(17) 0.040(2) 0.033(2) -0.0055(16) 0.0035(14) 0.0044(15)
C6 0.0193(15) 0.040(2) 0.033(2) -0.0069(16) 0.0061(14) -0.0057(14)
C7 0.0268(17) 0.0278(17) 0.0262(18) -0.0034(14) 0.0045(14) -0.0046(13)
C8 0.0183(15) 0.0220(15) 0.0286(18) -0.0024(13) 0.0084(13) -0.0021(12)
C9 0.0324(18) 0.0269(17) 0.0279(19) -0.0028(14) 0.0036(15) 0.0021(14)
C10 0.039(2) 0.0347(19) 0.032(2) -0.0114(16) 0.0079(16) -0.0001(16)
C11 0.0311(18) 0.0239(17) 0.057(3) -0.0119(17) 0.0194(18) -0.0057(14)
C12 0.044(2) 0.0226(18) 0.052(3) 0.0063(16) 0.0218(19) 0.0006(16)
C13 0.039(2) 0.0255(17) 0.034(2) 0.0027(15) 0.0170(16) 0.0013(15)
C14 0.0203(15) 0.0383(18) 0.0184(16) -0.0072(14) 0.0033(12) -0.0034(13)
C15 0.0232(16) 0.0362(18) 0.0261(18) -0.0055(14) 0.0061(14) -0.0020(14)
C16 0.0294(18) 0.041(2) 0.0286(19) -0.0084(15) 0.0141(15) -0.0049(15)
C17 0.0323(18) 0.0374(19) 0.0225(17) -0.0066(15) 0.0066(14) -0.0101(15)
C18 0.0250(17) 0.047(2) 0.0245(18) -0.0026(16) 0.0040(14) -0.0060(15)
C19 0.0205(16) 0.049(2) 0.0258(18) -0.0020(16) 0.0064(13) 0.0008(15)

loop_
_atom_type_symbol
_atom_type_description
_atom_type_scat_dispersion_real
_atom_type_scat_dispersion_imag
_atom_type_scat_source
C C 0.0033 0.0016 'International Tables Vol C Tables 4.2.6.8 and 6.1.1.4'
H H 0.0000 0.0000 'International Tables Vol C Tables 4.2.6.8 and 6.1.1.4'
O O 0.0106 0.0060 'International Tables Vol C Tables 4.2.6.8 and 6.1.1.4'
P P 0.1023 0.0942 'International Tables Vol C Tables 4.2.6.8 and 6.1.1.4'
Br Br -0.2901 2.4595 'International Tables Vol C Tables 4.2.6.8 and 6.1.1.4'
Sb Sb -0.5866 1.5461 'International Tables Vol C Tables 4.2.6.8 and 6.1.1.4'

loop_
_geom_angle_atom_site_label_1
_geom_angle_atom_site_label_2
_geom_angle_atom_site_label_3
_geom_angle
_geom_angle_site_symmetry_1
_geom_angle_site_symmetry_3
C1 Sb1 C1 179.5(3) 2_655 .
C1 Sb1 O1 86.27(19) 2_655 .
C1 Sb1 O1 94.08(19) . .
C1 Sb1 O1 94.08(19) 2_655 2_655
C1 Sb1 O1 86.27(19) . 2_655
O1 Sb1 O1 85.33(11) . 2_655
C1 Sb1 Br1 89.85(18) 2_655 2_655
C1 Sb1 Br1 89.83(18) . 2_655
O1 Sb1 Br1 174.31(6) . 2_655
O1 Sb1 Br1 90.80(6) 2_655 2_655
C1 Sb1 Br1 89.83(18) 2_655 .
C1 Sb1 Br1 89.85(18) . .
O1 Sb1 Br1 90.80(6) . .
O1 Sb1 Br1 174.31(6) 2_655 .
Br1 Sb1 Br1 93.35(2) 2_655 .
O1 P1 C14 112.64(14) . .
O1 P1 C2 110.38(14) . .
C14 P1 C2 108.86(15) . .
O1 P1 C8 109.92(14) . .
C14 P1 C8 107.72(17) . .
C2 P1 C8 107.13(15) . .
P1 O1 Sb1 139.73(14) . .
Sb1 C1 H1A 109.5 . .
Sb1 C1 H1B 109.5 . .
H1A C1 H1B 109.5 . .
Sb1 C1 H1C 109.5 . .
H1A C1 H1C 109.5 . .
H1B C1 H1C 109.5 . .
C3 C2 C7 120.0(3) . .
C3 C2 P1 118.2(2) . .
C7 C2 P1 121.8(3) . .
C2 C3 C4 119.8(3) . .
C2 C3 H3 120.1 . .
C4 C3 H3 120.1 . .
C5 C4 C3 120.2(3) . .
C5 C4 H4 119.9 . .
C3 C4 H4 119.9 . .
C4 C5 C6 120.2(3) . .
C4 C5 H5 119.9 . .
C6 C5 H5 119.9 . .
C7 C6 C5 120.1(3) . .
C7 C6 H6 120.0 . .
C5 C6 H6 120.0 . .
C6 C7 C2 119.7(3) . .
C6 C7 H7 120.2 . .
C2 C7 H7 120.2 . .
C13 C8 C9 119.2(3) . .
C13 C8 P1 123.7(3) . .
C9 C8 P1 117.0(2) . .
C10 C9 C8 120.2(3) . .
C10 C9 H9 119.9 . .
C8 C9 H9 119.9 . .
C9 C10 C11 120.3(4) . .
C9 C10 H10 119.9 . .
C11 C10 H10 119.9 . .
C12 C11 C10 119.8(3) . .
C12 C11 H11 120.1 . .
C10 C11 H11 120.1 . .
C11 C12 C13 120.4(4) . .
C11 C12 H12 119.8 . .
C13 C12 H12 119.8 . .
C12 C13 C8 120.1(4) . .
C12 C13 H13 119.9 . .
C8 C13 H13 119.9 . .
C15 C14 C19 118.9(3) . .
C15 C14 P1 123.0(3) . .
C19 C14 P1 118.0(3) . .
C16 C15 C14 120.0(3) . .
C16 C15 H15 120.0 . .
C14 C15 H15 120.0 . .
C17 C16 C15 120.8(3) . .
C17 C16 H16 119.6 . .
C15 C16 H16 119.6 . .
C16 C17 C18 120.0(3) . .
C16 C17 H17 120.0 . .
C18 C17 H17 120.0 . .
C19 C18 C17 119.7(3) . .
C19 C18 H18 120.2 . .
C17 C18 H18 120.2 . .
C18 C19 C14 120.6(3) . .
C18 C19 H19 119.7 . .
C14 C19 H19 119.7 . .

loop_
_geom_bond_atom_site_label_1
_geom_bond_atom_site_label_2
_geom_bond_distance
_geom_bond_site_symmetry_2
Sb1 C1 1.947(7) 2_655
Sb1 C1 1.947(7) .
Sb1 O1 2.440(2) .
Sb1 O1 2.440(2) 2_655
Sb1 Br1 2.6675(5) 2_655
Sb1 Br1 2.6675(5) .
P1 O1 1.508(2) .
P1 C14 1.794(4) .
P1 C2 1.801(3) .
P1 C8 1.802(3) .
C1 H1A 0.9800 .
C1 H1B 0.9800 .
C1 H1C 0.9800 .
C2 C3 1.388(5) .
C2 C7 1.397(5) .
C3 C4 1.391(5) .
C3 H3 0.9500 .
C4 C5 1.380(5) .
C4 H4 0.9500 .
C5 C6 1.389(5) .
C5 H5 0.9500 .
C6 C7 1.387(5) .
C6 H6 0.9500 .
C7 H7 0.9500 .
C8 C13 1.392(5) .
C8 C9 1.396(5) .
C9 C10 1.382(5) .
C9 H9 0.9500 .
C10 C11 1.388(6) .
C10 H10 0.9500 .
C11 C12 1.379(6) .
C11 H11 0.9500 .
C12 C13 1.386(5) .
C12 H12 0.9500 .
C13 H13 0.9500 .
C14 C15 1.394(5) .
C14 C19 1.403(5) .
C15 C16 1.386(5) .
C15 H15 0.9500 .
C16 C17 1.375(5) .
C16 H16 0.9500 .
C17 C18 1.392(5) .
C17 H17 0.9500 .
C18 C19 1.382(5) .
C18 H18 0.9500 .
C19 H19 0.9500 .
